data_1530415
loop_
_publ_author_name
'Meyer, G.'
'Schleid, T.'
'Kraemer, K.'

_publ_section_title
;
 The Nature of Pr Cl2.3 Revisited
;
_journal_name_full 'Journal of the Less-Common Metals'
_journal_page_first 67
_journal_page_last 71
_journal_volume 149
_journal_year 1989
_chemical_formula_sum 'Cl3 Pr1.29'
_chemical_name_systematic 'Pr1.29 Cl3'
_space_group_IT_number 176
_symmetry_space_group_name_Hall '-P 6c'
_symmetry_space_group_name_H-M 'P 63/m'
_cell_angle_alpha 90
_cell_angle_beta 90
_cell_angle_gamma 120
_cell_formula_units_Z 2
_cell_length_a 7.417
_cell_length_b 7.417
_cell_length_c 4.272
_cell_volume 203.525
_citation_journal_id_ASTM JCOMAH
_cod_data_source_file Meyer_JCOMAH_1989_1800.cif
_cod_data_source_block Cl3Pr1.29
_cod_original_cell_volume 203.5253
_cod_database_code 1530415

loop_
_symmetry_equiv_pos_as_xyz
x,y,z
x-y,x,z+1/2
-y,x-y,z
-x,-y,z+1/2
-x+y,-x,z
y,-x+y,z+1/2
-x,-y,-z
-x+y,-x,-z-1/2
y,-x+y,-z
x,y,-z-1/2
x-y,x,-z
-y,x-y,-z-1/2

loop_
_atom_site_label
_atom_site_type_symbol
_atom_site_fract_x
_atom_site_fract_y
_atom_site_fract_z
_atom_site_occupancy
_atom_site_U_iso_or_equiv
Cl1 Cl-1 0.3883 0.3037 0.25 1 0.0
Pr2 Pr+2 0 0 0 0.29 0.0
Pr1 Pr+2 0.3333 0.6667 0.25 1 0.0
